data_4504550
loop_
_publ_author_name
'Kumar, D. Krishna'
'Das, Amitava'
'Dastidar, Parthasarathi'

_publ_section_title
;
 N&#x2212;H&#x00B7;&#x00B7;&#x00B7;Cl2&#x2212;M Synthon as a
 Structure-Directing Tool:&#x2009; Crystal Structures of Some
 Perchlorometallates
;
_journal_issue 1
_journal_name_full 'Crystal Growth &amp; Design'
_journal_page_first 216
_journal_paper_doi 10.1021/cg050296q
_journal_volume 6
_journal_year 2006
_chemical_formula_sum 'C6 H5 Cl2 N Pd0.5'
_chemical_formula_weight 215.21
_chemical_name_systematic
; 
 ? 
;
_space_group_IT_number 2
_symmetry_cell_setting triclinic
_symmetry_space_group_name_Hall '-P 1'
_symmetry_space_group_name_H-M 'P -1'
_atom_sites_solution_hydrogens geom
_atom_sites_solution_primary direct
_atom_sites_solution_secondary difmap
_audit_creation_method SHELXL-97
_cell_angle_alpha 74.409(11)
_cell_angle_beta 68.551(10)
_cell_angle_gamma 76.846(10)
_cell_formula_units_Z 2
_cell_length_a 7.023(4)
_cell_length_b 7.092(4)
_cell_length_c 8.304(5)
_cell_measurement_temperature 298(2)
_cell_volume 366.9(4)
_computing_cell_refinement 'BRUKER AXS SMART 3'
_computing_data_collection 'BRUKER AXS SMART 3'
_computing_data_reduction 'BRUKER AXS SMART 3'
_computing_molecular_graphics 'PLATON, 'MERCURY 1.3'
_computing_structure_refinement 'SHELXL-97 (Sheldrick, 1997)'
_computing_structure_solution 'SHELXS-97 (Sheldrick, 1990)'
_diffrn_ambient_temperature 298(2)
_diffrn_detector_area_resol_mean 0.3
_diffrn_measured_fraction_theta_full 0.967
_diffrn_measured_fraction_theta_max 0.967
_diffrn_measurement_device_type 'BRUKER SMART CCD AREA DETECTOR'
_diffrn_measurement_method PHI-OMEGA
_diffrn_radiation_monochromator graphite
_diffrn_radiation_source 'fine-focus sealed tube'
_diffrn_radiation_type MoK\a
_diffrn_radiation_wavelength 0.71073
_diffrn_reflns_av_R_equivalents 0.0149
_diffrn_reflns_av_sigmaI/netI 0.0319
_diffrn_reflns_limit_h_max 7
_diffrn_reflns_limit_h_min -7
_diffrn_reflns_limit_k_max 6
_diffrn_reflns_limit_k_min -7
_diffrn_reflns_limit_l_max 8
_diffrn_reflns_limit_l_min -8
_diffrn_reflns_number 1410
_diffrn_reflns_theta_full 22.50
_diffrn_reflns_theta_max 22.50
_diffrn_reflns_theta_min 2.69
_exptl_absorpt_coefficient_mu 1.977
_exptl_absorpt_correction_type SADABS
_exptl_crystal_colour YELLOW
_exptl_crystal_density_diffrn 1.948
_exptl_crystal_density_method 'not measured'
_exptl_crystal_description PLATE
_exptl_crystal_F_000 210
_exptl_crystal_size_max 0.54
_exptl_crystal_size_mid O.28
_exptl_crystal_size_min 0.18
_refine_diff_density_max 0.932
_refine_diff_density_min -0.598
_refine_diff_density_rms 0.178
_refine_ls_extinction_method none
_refine_ls_goodness_of_fit_ref 1.168
_refine_ls_hydrogen_treatment mixed
_refine_ls_matrix_type full
_refine_ls_number_parameters 88
_refine_ls_number_reflns 935
_refine_ls_number_restraints 0
_refine_ls_restrained_S_all 1.168
_refine_ls_R_factor_all 0.0543
_refine_ls_R_factor_gt 0.0472
_refine_ls_shift/su_max 0.000
_refine_ls_shift/su_mean 0.000
_refine_ls_structure_factor_coef Fsqd
_refine_ls_weighting_details 'calc w=1/[\s^2^(Fo^2^)+(0.0589P)^2^+3.8766P] where P=(Fo^2^+2Fc^2^)/3'
_refine_ls_weighting_scheme calc
_refine_ls_wR_factor_gt 0.1243
_refine_ls_wR_factor_ref 0.1469
_reflns_number_gt 863
_reflns_number_total 935
_reflns_threshold_expression >2sigma(I)
_cod_data_source_file cg050296qsi20050628_052903.cif
_cod_data_source_block kkb441bm
_cod_depositor_comments
;
The following automatic conversions were performed:

'_symmetry_cell_setting' value 'TRICLINIC' changed to 'triclinic'
according to /home/saulius/struct/CIF-dictionaries/cif_core.dic
dictionary named 'cif_core.dic' version 2.4.1 from 2010-06-29.

Automatic conversion script
Id: cif_fix_values 1715 2011-07-08 13:25:40Z adriana 
;
_cod_original_sg_symbol_H-M P-1
_cod_original_formula_sum 'C6 H5 Cl2 N Pd0.50'
_cod_database_code 4504550

loop_
_symmetry_equiv_pos_as_xyz
'x, y, z'
'-x, -y, -z'

loop_
_atom_site_label
_atom_site_type_symbol
_atom_site_fract_x
_atom_site_fract_y
_atom_site_fract_z
_atom_site_U_iso_or_equiv
_atom_site_adp_type
_atom_site_occupancy
_atom_site_symmetry_multiplicity
_atom_site_calc_flag
_atom_site_refinement_flags
Pd2 Pd 0.0000 0.0000 0.5000 0.0348(4) Uani 1 2 d S
Cl1 Cl -0.2902(4) 0.2342(4) 0.5339(4) 0.0528(8) Uani 1 1 d .
Cl2 Cl -0.0542(4) -0.0671(4) 0.2641(4) 0.0488(8) Uani 1 1 d .
N1 N 0.5332(13) 0.2238(13) 0.2337(12) 0.043(2) Uani 1 1 d .
H1 H 0.6414 0.1688 0.2940 0.064 Uiso 1 1 calc R
C2 C 0.5718(17) 0.1933(16) 0.0728(15) 0.044(3) Uani 1 1 d .
H2 H 0.7179 0.1137 0.0060 0.066 Uiso 1 1 calc R
C3 C 0.4180(19) 0.2672(17) -0.0085(15) 0.050(3) Uani 1 1 d .
H3 H 0.4451 0.2400 -0.1375 0.076 Uiso 1 1 calc R
C4 C 0.2374(19) 0.3712(16) 0.0719(15) 0.047(3) Uani 1 1 d .
C5 C 0.2044(17) 0.3997(17) 0.2386(15) 0.049(3) Uani 1 1 d .
H5 H 0.0598 0.4809 0.3058 0.074 Uiso 1 1 calc R
C6 C 0.3509(19) 0.3274(16) 0.3201(14) 0.048(3) Uani 1 1 d .
H6 H 0.3236 0.3514 0.4502 0.072 Uiso 1 1 calc R
C7 C 0.0830(17) 0.4478(18) -0.0262(18) 0.054(3) Uani 1 1 d .
H7 H 0.1214 0.4077 -0.1522 0.081 Uiso 1 1 calc R

loop_
_atom_site_aniso_label
_atom_site_aniso_U_11
_atom_site_aniso_U_22
_atom_site_aniso_U_33
_atom_site_aniso_U_23
_atom_site_aniso_U_13
_atom_site_aniso_U_12
Pd2 0.0339(7) 0.0376(7) 0.0351(7) -0.0104(5) -0.0147(5) 0.0000(5)
Cl1 0.0492(17) 0.0614(19) 0.0529(18) -0.0278(15) -0.0261(14) 0.0173(14)
Cl2 0.0480(17) 0.0600(18) 0.0470(16) -0.0260(14) -0.0251(13) 0.0099(13)
N1 0.030(5) 0.043(5) 0.054(6) -0.005(5) -0.020(4) 0.001(4)
C2 0.045(7) 0.039(6) 0.046(7) -0.012(5) -0.011(5) -0.003(5)
C3 0.063(8) 0.045(7) 0.041(6) -0.011(5) -0.013(6) -0.010(6)
C4 0.061(8) 0.044(7) 0.045(7) -0.006(5) -0.029(6) -0.012(6)
C5 0.038(6) 0.052(7) 0.051(7) -0.006(6) -0.009(5) -0.007(5)
C6 0.067(8) 0.041(6) 0.035(6) -0.003(5) -0.014(6) -0.014(6)
C7 0.036(6) 0.050(7) 0.083(9) -0.013(6) -0.030(6) -0.002(5)

loop_
_atom_type_symbol
_atom_type_description
_atom_type_scat_dispersion_real
_atom_type_scat_dispersion_imag
_atom_type_scat_source
C C 0.0033 0.0016 'International Tables Vol C Tables 4.2.6.8 and 6.1.1.4'
Cl Cl 0.1484 0.1585 'International Tables Vol C Tables 4.2.6.8 and 6.1.1.4'
N N 0.0061 0.0033 'International Tables Vol C Tables 4.2.6.8 and 6.1.1.4'
Pd Pd -0.9988 1.0072 'International Tables Vol C Tables 4.2.6.8 and 6.1.1.4'
H H 0.0000 0.0000 'International Tables Vol C Tables 4.2.6.8 and 6.1.1.4'

loop_
_geom_angle_atom_site_label_1
_geom_angle_atom_site_label_2
_geom_angle_atom_site_label_3
_geom_angle
_geom_angle_site_symmetry_1
_geom_angle_site_symmetry_3
Cl1 Pd2 Cl1 180.0 2_556 .
Cl1 Pd2 Cl2 89.78(10) 2_556 2_556
Cl1 Pd2 Cl2 90.22(10) . 2_556
Cl1 Pd2 Cl2 90.22(10) 2_556 .
Cl1 Pd2 Cl2 89.78(10) . .
Cl2 Pd2 Cl2 180.0 2_556 .
C2 N1 C6 122.0(9) . .
C2 N1 H1 119.0 . .
C6 N1 H1 119.0 . .
N1 C2 C3 118.5(10) . .
N1 C2 H2 120.8 . .
C3 C2 H2 120.8 . .
C4 C3 C2 121.2(11) . .
C4 C3 H3 119.4 . .
C2 C3 H3 119.4 . .
C3 C4 C5 118.3(11) . .
C3 C4 C7 117.6(11) . .
C5 C4 C7 124.1(12) . .
C6 C5 C4 121.3(11) . .
C6 C5 H5 119.4 . .
C4 C5 H5 119.4 . .
C5 C6 N1 118.8(10) . .
C5 C6 H6 120.6 . .
N1 C6 H6 120.6 . .
C7 C7 C4 125.0(17) 2_565 .
C7 C7 H7 117.5 2_565 .
C4 C7 H7 117.5 . .

loop_
_geom_bond_atom_site_label_1
_geom_bond_atom_site_label_2
_geom_bond_distance
_geom_bond_site_symmetry_2
Pd2 Cl1 2.299(3) 2_556
Pd2 Cl1 2.299(3) .
Pd2 Cl2 2.310(3) 2_556
Pd2 Cl2 2.310(3) .
N1 C2 1.330(14) .
N1 C6 1.370(14) .
N1 H1 1.0100 .
C2 C3 1.408(16) .
C2 H2 1.0800 .
C3 C4 1.349(16) .
C3 H3 1.0800 .
C4 C5 1.380(16) .
C4 C7 1.508(16) .
C5 C6 1.364(16) .
C5 H5 1.0800 .
C6 H6 1.0800 .
C7 C7 1.23(2) 2_565
C7 H7 1.0800 .

loop_
_geom_hbond_atom_site_label_D
_geom_hbond_atom_site_label_H
_geom_hbond_atom_site_label_A
_geom_hbond_distance_DH
_geom_hbond_distance_HA
_geom_hbond_distance_DA
_geom_hbond_angle_DHA
_geom_hbond_site_symmetry_A
N1 H1 Cl2 1.01 2.37 3.202(9) 138.5 1_655
N1 H1 Cl1 1.01 2.39 3.188(10) 135.3 1_655
